data_2226941
loop_
_publ_author_name
'Rad, Nazar'
'Teslenko, Yuri'
'Obushak, Mykola'
'Pavlyuk, Volodymyr'
'Marciniak, Bernard'

_publ_section_title
;
 2-[(2<i>Z</i>,3<i>E</i>)-2-Hydroxyimino-5-phenyl-2,3-dihydro-3-thienylidene]-2-phenylacetonitrile
;
_journal_coeditor_code IM2200
_journal_issue 8
_journal_name_full 'Acta Crystallographica Section E'
_journal_page_first o1924
_journal_paper_doi 10.1107/S1600536810024955
_journal_volume 66
_journal_year 2010
_chemical_formula_iupac 'C18 H12 N2 O S'
_chemical_formula_moiety 'C18 H12 N2 O S'
_chemical_formula_sum 'C18 H12 N2 O S'
_chemical_formula_weight 304.37
_chemical_name_systematic
;
2-[(2<i>Z</i>,3<i>E</i>)-2-Hydroxyimino-5-phenyl-2,3-dihydro-3-
thienylidene]-2-phenylacetonitrile
;
_space_group_IT_number 14
_symmetry_cell_setting monoclinic
_symmetry_space_group_name_Hall '-P 2ybc'
_symmetry_space_group_name_H-M 'P 1 21/c 1'
_atom_sites_solution_hydrogens geom
_atom_sites_solution_primary direct
_atom_sites_solution_secondary difmap
_audit_creation_method SHELXL-97
_cell_angle_alpha 90.00
_cell_angle_beta 90.471(7)
_cell_angle_gamma 90.00
_cell_formula_units_Z 4
_cell_length_a 7.9826(5)
_cell_length_b 21.3400(7)
_cell_length_c 8.7253(5)
_cell_measurement_reflns_used 2240
_cell_measurement_temperature 293(2)
_cell_measurement_theta_max 26.37
_cell_measurement_theta_min 2.52
_cell_volume 1486.29(14)
_computing_cell_refinement 'CrysAlis CCD (Oxford Diffraction, 2008)'
_computing_data_collection 'CrysAlis CCD (Oxford Diffraction, 2008)'
_computing_data_reduction 'CrysAlis RED (Oxford Diffraction, 2008)'
_computing_molecular_graphics 'DIAMOND (Brandenburg, 2006)'
_computing_publication_material 'SHELXL97 (Sheldrick, 2008) and publCIF (Westrip, 2010)'
_computing_structure_refinement 'SHELXL97 (Sheldrick, 2008)'
_computing_structure_solution 'SHELXS97 (Sheldrick, 2008)'
_diffrn_ambient_temperature 293(2)
_diffrn_measured_fraction_theta_full 0.997
_diffrn_measured_fraction_theta_max 0.997
_diffrn_measurement_device_type 'Oxford Diffraction Xcalibur3 CCD'
_diffrn_measurement_method \w
_diffrn_radiation_monochromator graphite
_diffrn_radiation_source 'fine-focus sealed tube'
_diffrn_radiation_type MoK\a
_diffrn_radiation_wavelength 0.71073
_diffrn_reflns_av_R_equivalents 0.0221
_diffrn_reflns_av_sigmaI/netI 0.0279
_diffrn_reflns_limit_h_max 9
_diffrn_reflns_limit_h_min -9
_diffrn_reflns_limit_k_max 26
_diffrn_reflns_limit_k_min -26
_diffrn_reflns_limit_l_max 10
_diffrn_reflns_limit_l_min -6
_diffrn_reflns_number 9461
_diffrn_reflns_theta_full 26.37
_diffrn_reflns_theta_max 26.37
_diffrn_reflns_theta_min 2.52
_diffrn_standards_decay_% 0
_diffrn_standards_interval_count 0
_diffrn_standards_interval_time 0
_diffrn_standards_number 0
_exptl_absorpt_coefficient_mu 0.220
_exptl_absorpt_correction_T_max 0.986
_exptl_absorpt_correction_T_min 0.909
_exptl_absorpt_correction_type multi-scan
_exptl_absorpt_process_details '(CrysAlis RED; Oxford Diffraction, 2008)'
_exptl_crystal_colour 'translucent red'
_exptl_crystal_density_diffrn 1.360
_exptl_crystal_density_method 'not measured'
_exptl_crystal_description prism
_exptl_crystal_F_000 632
_exptl_crystal_size_max 0.5
_exptl_crystal_size_mid 0.3
_exptl_crystal_size_min 0.06
_refine_diff_density_max 0.207
_refine_diff_density_min -0.231
_refine_ls_extinction_method none
_refine_ls_goodness_of_fit_ref 1.037
_refine_ls_hydrogen_treatment constr
_refine_ls_matrix_type full
_refine_ls_number_parameters 203
_refine_ls_number_reflns 3024
_refine_ls_number_restraints 0
_refine_ls_restrained_S_all 1.037
_refine_ls_R_factor_all 0.0516
_refine_ls_R_factor_gt 0.0359
_refine_ls_shift/su_max 0.004
_refine_ls_shift/su_mean 0.000
_refine_ls_structure_factor_coef Fsqd
_refine_ls_weighting_details 'calc w=1/[\s^2^(Fo^2^)+(0.0639P)^2^+0.0000P] where P=(Fo^2^+2Fc^2^)/3'
_refine_ls_weighting_scheme calc
_refine_ls_wR_factor_gt 0.0987
_refine_ls_wR_factor_ref 0.1036
_reflns_number_gt 2240
_reflns_number_total 3024
_reflns_threshold_expression I>2sigma(I)
_cod_data_source_file im2200.cif
_cod_data_source_block I
_cod_original_sg_symbol_H-M 'P 21/c'
_cod_database_code 2226941
_cod_database_fobs_code 2226941

loop_
_symmetry_equiv_pos_as_xyz
'x, y, z'
'-x, y+1/2, -z+1/2'
'-x, -y, -z'
'x, -y-1/2, z-1/2'

loop_
_atom_site_type_symbol
_atom_site_label
_atom_site_fract_x
_atom_site_fract_y
_atom_site_fract_z
_atom_site_U_iso_or_equiv
_atom_site_adp_type
_atom_site_calc_flag
_atom_site_refinement_flags
_atom_site_occupancy
_atom_site_disorder_assembly
_atom_site_disorder_group
S S1 0.06721(5) 0.580998(19) 0.13057(5) 0.04795(16) Uani d . 1 . .
O O1 0.36433(15) 0.55770(6) -0.00007(15) 0.0580(3) Uani d . 1 . .
H H1A 0.4546 0.5529 -0.0427 0.097(8) Uiso calc R 1 . .
N N1 0.32525(16) 0.50389(6) 0.08232(15) 0.0450(3) Uani d . 1 . .
N N2 0.4444(2) 0.36514(9) 0.2067(2) 0.0826(6) Uani d . 1 . .
C C1 -0.2697(2) 0.64260(8) 0.1895(2) 0.0559(5) Uani d . 1 . .
H H1 -0.1866 0.6575 0.1250 0.0632(16) Uiso calc R 1 . .
C C2 -0.4127(3) 0.67764(10) 0.2115(2) 0.0680(5) Uani d . 1 . .
H H2 -0.4250 0.7159 0.1614 0.0632(16) Uiso calc R 1 . .
C C3 -0.5363(2) 0.65684(9) 0.3058(2) 0.0623(5) Uani d . 1 . .
H H3 -0.6328 0.6805 0.3198 0.0632(16) Uiso calc R 1 . .
C C4 -0.5168(2) 0.60064(9) 0.3797(2) 0.0628(5) Uani d . 1 . .
H H4 -0.6001 0.5864 0.4448 0.0632(16) Uiso calc R 1 . .
C C5 -0.3749(2) 0.56499(9) 0.3585(2) 0.0544(5) Uani d . 1 . .
H H5 -0.3638 0.5268 0.4090 0.0632(16) Uiso calc R 1 . .
C C6 -0.24840(18) 0.58563(7) 0.26236(17) 0.0408(4) Uani d . 1 . .
C C7 -0.09669(18) 0.54839(7) 0.23836(16) 0.0390(4) Uani d . 1 . .
C C8 -0.06423(19) 0.48957(7) 0.28617(18) 0.0415(4) Uani d . 1 . .
H H8 -0.1393 0.4670 0.3456 0.0632(16) Uiso calc R 1 . .
C C9 0.18360(19) 0.51144(7) 0.14809(17) 0.0388(3) Uani d . 1 . .
C C10 0.09381(18) 0.46385(7) 0.23958(16) 0.0375(3) Uani d . 1 . .
C C11 0.14890(19) 0.40472(7) 0.27078(16) 0.0391(4) Uani d . 1 . .
C C12 0.3148(2) 0.38504(8) 0.2323(2) 0.0523(4) Uani d . 1 . .
C C13 0.04594(19) 0.35461(7) 0.34177(17) 0.0378(3) Uani d . 1 . .
C C14 -0.1207(2) 0.34566(7) 0.29922(18) 0.0427(4) Uani d . 1 . .
H H14 -0.1707 0.3724 0.2282 0.0632(16) Uiso calc R 1 . .
C C15 -0.2121(2) 0.29741(7) 0.36173(19) 0.0491(4) Uani d . 1 . .
H H15 -0.3234 0.2919 0.3324 0.0632(16) Uiso calc R 1 . .
C C16 -0.1409(2) 0.25741(8) 0.4668(2) 0.0550(5) Uani d . 1 . .
H H16 -0.2034 0.2248 0.5082 0.0632(16) Uiso calc R 1 . .
C C17 0.0237(2) 0.26584(8) 0.5107(2) 0.0545(4) Uani d . 1 . .
H H17 0.0718 0.2393 0.5833 0.0632(16) Uiso calc R 1 . .
C C18 0.1177(2) 0.31341(8) 0.44739(18) 0.0468(4) Uani d . 1 . .
H H18 0.2297 0.3180 0.4754 0.0632(16) Uiso calc R 1 . .

loop_
_atom_site_aniso_label
_atom_site_aniso_U_11
_atom_site_aniso_U_22
_atom_site_aniso_U_33
_atom_site_aniso_U_12
_atom_site_aniso_U_13
_atom_site_aniso_U_23
S1 0.0387(2) 0.0410(2) 0.0644(3) 0.00067(16) 0.01095(19) 0.00928(19)
O1 0.0426(7) 0.0559(7) 0.0759(9) -0.0023(5) 0.0200(6) 0.0146(6)
N1 0.0363(7) 0.0461(8) 0.0526(8) -0.0029(6) 0.0073(6) 0.0049(6)
N2 0.0541(11) 0.0943(13) 0.0999(14) 0.0288(9) 0.0251(9) 0.0426(11)
C1 0.0530(11) 0.0508(10) 0.0639(11) 0.0104(8) 0.0127(8) 0.0087(9)
C2 0.0679(13) 0.0587(12) 0.0774(13) 0.0254(10) 0.0106(10) 0.0133(10)
C3 0.0495(11) 0.0632(12) 0.0743(12) 0.0198(9) 0.0064(9) -0.0050(10)
C4 0.0458(10) 0.0657(12) 0.0774(13) 0.0065(9) 0.0213(9) -0.0022(10)
C5 0.0466(10) 0.0464(9) 0.0706(12) 0.0045(8) 0.0148(8) 0.0036(8)
C6 0.0361(8) 0.0401(9) 0.0462(9) 0.0009(6) 0.0034(7) -0.0061(7)
C7 0.0352(8) 0.0386(8) 0.0435(8) -0.0015(6) 0.0050(6) -0.0032(7)
C8 0.0390(9) 0.0380(8) 0.0476(9) -0.0012(6) 0.0094(7) 0.0020(7)
C9 0.0336(8) 0.0391(8) 0.0439(8) -0.0002(6) 0.0028(6) -0.0006(7)
C10 0.0334(8) 0.0399(8) 0.0391(8) -0.0011(6) 0.0030(6) -0.0012(6)
C11 0.0348(8) 0.0432(8) 0.0396(8) 0.0035(6) 0.0023(6) 0.0016(6)
C12 0.0427(10) 0.0565(10) 0.0579(11) 0.0085(8) 0.0079(8) 0.0176(8)
C13 0.0407(9) 0.0344(8) 0.0385(8) 0.0042(6) 0.0067(6) -0.0013(6)
C14 0.0421(9) 0.0385(8) 0.0476(9) 0.0051(7) 0.0025(7) 0.0003(7)
C15 0.0438(10) 0.0427(9) 0.0611(11) -0.0012(7) 0.0063(8) -0.0017(8)
C16 0.0628(12) 0.0405(9) 0.0619(11) -0.0011(8) 0.0157(9) 0.0045(8)
C17 0.0671(12) 0.0442(9) 0.0522(10) 0.0097(8) 0.0025(8) 0.0114(8)
C18 0.0475(10) 0.0435(9) 0.0492(9) 0.0067(7) -0.0013(7) 0.0019(7)

loop_
_atom_type_symbol
_atom_type_description
_atom_type_scat_dispersion_real
_atom_type_scat_dispersion_imag
_atom_type_scat_source
C C 0.0033 0.0016 'International Tables Vol C Tables 4.2.6.8 and 6.1.1.4'
H H 0.0000 0.0000 'International Tables Vol C Tables 4.2.6.8 and 6.1.1.4'
O O 0.0106 0.0060 'International Tables Vol C Tables 4.2.6.8 and 6.1.1.4'
S S 0.1246 0.1234 'International Tables Vol C Tables 4.2.6.8 and 6.1.1.4'
N N 0.0061 0.0033 'International Tables Vol C Tables 4.2.6.8 and 6.1.1.4'

loop_
_geom_angle_atom_site_label_1
_geom_angle_atom_site_label_2
_geom_angle_atom_site_label_3
_geom_angle_site_symmetry_1
_geom_angle_site_symmetry_3
_geom_angle
_geom_angle_publ_flag
C9 S1 C7 . . 90.83(7) ?
N1 O1 H1A . . 109.5 ?
C9 N1 O1 . . 109.24(12) ?
C2 C1 C6 . . 120.82(17) ?
C2 C1 H1 . . 119.6 ?
C6 C1 H1 . . 119.6 ?
C3 C2 C1 . . 120.71(18) ?
C3 C2 H2 . . 119.6 ?
C1 C2 H2 . . 119.6 ?
C2 C3 C4 . . 119.24(17) ?
C2 C3 H3 . . 120.4 ?
C4 C3 H3 . . 120.4 ?
C3 C4 C5 . . 120.74(18) ?
C3 C4 H4 . . 119.6 ?
C5 C4 H4 . . 119.6 ?
C4 C5 C6 . . 120.52(17) ?
C4 C5 H5 . . 119.7 ?
C6 C5 H5 . . 119.7 ?
C1 C6 C5 . . 117.97(15) ?
C1 C6 C7 . . 120.69(14) ?
C5 C6 C7 . . 121.34(14) ?
C8 C7 C6 . . 128.19(14) ?
C8 C7 S1 . . 113.06(11) ?
C6 C7 S1 . . 118.74(11) ?
C7 C8 C10 . . 115.79(13) ?
C7 C8 H8 . . 122.1 ?
C10 C8 H8 . . 122.1 ?
N1 C9 C10 . . 125.99(14) ?
N1 C9 S1 . . 122.34(12) ?
C10 C9 S1 . . 111.62(11) ?
C11 C10 C8 . . 125.41(13) ?
C11 C10 C9 . . 125.87(13) ?
C8 C10 C9 . . 108.69(13) ?
C10 C11 C12 . . 121.48(14) ?
C10 C11 C13 . . 124.78(13) ?
C12 C11 C13 . . 113.72(13) ?
N2 C12 C11 . . 174.86(18) ?
C14 C13 C18 . . 118.49(14) ?
C14 C13 C11 . . 121.21(13) ?
C18 C13 C11 . . 120.23(14) ?
C15 C14 C13 . . 120.35(15) ?
C15 C14 H14 . . 119.8 ?
C13 C14 H14 . . 119.8 ?
C16 C15 C14 . . 120.80(16) ?
C16 C15 H15 . . 119.6 ?
C14 C15 H15 . . 119.6 ?
C15 C16 C17 . . 119.55(16) ?
C15 C16 H16 . . 120.2 ?
C17 C16 H16 . . 120.2 ?
C16 C17 C18 . . 120.36(16) ?
C16 C17 H17 . . 119.8 ?
C18 C17 H17 . . 119.8 ?
C17 C18 C13 . . 120.44(16) ?
C17 C18 H18 . . 119.8 ?
C13 C18 H18 . . 119.8 ?

loop_
_geom_bond_atom_site_label_1
_geom_bond_atom_site_label_2
_geom_bond_site_symmetry_2
_geom_bond_distance
_geom_bond_publ_flag
S1 C9 . 1.7571(15) ?
S1 C7 . 1.7609(15) ?
O1 N1 . 1.3916(17) ?
O1 H1A . 0.8200 ?
N1 C9 . 1.282(2) ?
N2 C12 . 1.142(2) ?
C1 C2 . 1.379(2) ?
C1 C6 . 1.382(2) ?
C1 H1 . 0.9300 ?
C2 C3 . 1.365(3) ?
C2 H2 . 0.9300 ?
C3 C4 . 1.370(3) ?
C3 H3 . 0.9300 ?
C4 C5 . 1.378(2) ?
C4 H4 . 0.9300 ?
C5 C6 . 1.390(2) ?
C5 H5 . 0.9300 ?
C6 C7 . 1.465(2) ?
C7 C8 . 1.347(2) ?
C8 C10 . 1.438(2) ?
C8 H8 . 0.9300 ?
C9 C10 . 1.480(2) ?
C10 C11 . 1.363(2) ?
C11 C12 . 1.432(2) ?
C11 C13 . 1.487(2) ?
C13 C14 . 1.391(2) ?
C13 C18 . 1.394(2) ?
C14 C15 . 1.377(2) ?
C14 H14 . 0.9300 ?
C15 C16 . 1.373(2) ?
C15 H15 . 0.9300 ?
C16 C17 . 1.378(2) ?
C16 H16 . 0.9300 ?
C17 C18 . 1.380(2) ?
C17 H17 . 0.9300 ?
C18 H18 . 0.9300 ?

loop_
_geom_hbond_atom_site_label_D
_geom_hbond_atom_site_label_H
_geom_hbond_atom_site_label_A
_geom_hbond_site_symmetry_A
_geom_hbond_distance_DH
_geom_hbond_distance_HA
_geom_hbond_distance_DA
_geom_hbond_angle_DHA
O1 H1A N1 3_665 0.82 2.16 2.900(2) 150
O1 H1A N2 3_665 0.82 2.40 2.888(2) 119
C1 H1 S1 . 0.93 2.60 3.041(2) 109

loop_
_geom_torsion_atom_site_label_1
_geom_torsion_atom_site_label_2
_geom_torsion_atom_site_label_3
_geom_torsion_atom_site_label_4
_geom_torsion_site_symmetry_1
_geom_torsion_site_symmetry_2
_geom_torsion_site_symmetry_3
_geom_torsion_site_symmetry_4
_geom_torsion
_geom_torsion_publ_flag
C6 C1 C2 C3 . . . . 0.1(3) ?
C1 C2 C3 C4 . . . . 0.3(3) ?
C2 C3 C4 C5 . . . . -0.6(3) ?
C3 C4 C5 C6 . . . . 0.4(3) ?
C2 C1 C6 C5 . . . . -0.3(3) ?
C2 C1 C6 C7 . . . . 179.74(18) ?
C4 C5 C6 C1 . . . . 0.0(3) ?
C4 C5 C6 C7 . . . . -179.99(16) ?
C1 C6 C7 C8 . . . . -172.02(16) ?
C5 C6 C7 C8 . . . . 8.0(3) ?
C1 C6 C7 S1 . . . . 6.3(2) ?
C5 C6 C7 S1 . . . . -173.67(13) ?
C9 S1 C7 C8 . . . . 0.99(13) ?
C9 S1 C7 C6 . . . . -177.60(12) ?
C6 C7 C8 C10 . . . . 177.39(14) ?
S1 C7 C8 C10 . . . . -1.04(18) ?
O1 N1 C9 C10 . . . . 176.52(13) ?
O1 N1 C9 S1 . . . . -0.34(19) ?
C7 S1 C9 N1 . . . . 176.57(14) ?
C7 S1 C9 C10 . . . . -0.69(12) ?
C7 C8 C10 C11 . . . . -177.64(15) ?
C7 C8 C10 C9 . . . . 0.49(19) ?
N1 C9 C10 C11 . . . . 1.3(3) ?
S1 C9 C10 C11 . . . . 178.39(13) ?
N1 C9 C10 C8 . . . . -176.87(15) ?
S1 C9 C10 C8 . . . . 0.27(16) ?
C8 C10 C11 C12 . . . . -174.00(15) ?
C9 C10 C11 C12 . . . . 8.2(2) ?
C8 C10 C11 C13 . . . . 7.8(2) ?
C9 C10 C11 C13 . . . . -169.97(14) ?
C10 C11 C12 N2 . . . . 177(2) ?
C13 C11 C12 N2 . . . . -5(2) ?
C10 C11 C13 C14 . . . . 41.3(2) ?
C12 C11 C13 C14 . . . . -137.00(15) ?
C10 C11 C13 C18 . . . . -142.00(16) ?
C12 C11 C13 C18 . . . . 39.7(2) ?
C18 C13 C14 C15 . . . . 0.6(2) ?
C11 C13 C14 C15 . . . . 177.37(14) ?
C13 C14 C15 C16 . . . . 0.0(2) ?
C14 C15 C16 C17 . . . . 0.3(2) ?
C15 C16 C17 C18 . . . . -1.2(3) ?
C16 C17 C18 C13 . . . . 1.9(2) ?
C14 C13 C18 C17 . . . . -1.5(2) ?
C11 C13 C18 C17 . . . . -178.36(14) ?

loop_
_cod_related_entry_id
_cod_related_entry_database
_cod_related_entry_code
1 ChemSpider 30656156
